data_7704292
loop_
_publ_author_name
'Herdman, Megan E.'
'Werrett, Melissa V.'
'Duffin, Rebekah N.'
'Stephens, Liam J.'
'Brammananth, Rajini'
'Coppel, Ross L.'
'Batchelor, Warren'
'Andrews, Philip C.'

_publ_section_title
;
 Impact of structural changes in heteroleptic bismuth phosphinates on
 their antibacterial activity in Bi-nanocellulose composites.
;
_journal_issue 22
_journal_name_full 'Dalton transactions (Cambridge, England : 2003)'
_journal_page_first 7341
_journal_page_last 7354
_journal_paper_doi 10.1039/d0dt01226b
_journal_volume 49
_journal_year 2020
_chemical_formula_moiety 'C14 H16 Bi O2 P'
_chemical_formula_sum 'C14 H16 Bi O2 P'
_chemical_formula_weight 456.22
_chemical_name_systematic 'diphenyl bismuth mono-dimethylphosphinate'
_space_group_crystal_system orthorhombic
_space_group_IT_number 19
_space_group_name_Hall 'P 2ac 2ab'
_space_group_name_H-M_alt 'P 21 21 21'
_atom_sites_solution_hydrogens geom
_atom_sites_solution_primary dual
_audit_creation_date 2019-02-18
_audit_creation_method
;
Olex2 1.2
(compiled 2018.05.29 svn.r3508 for OlexSys, GUI svn.r5506)
;
_audit_update_record
;
2019-07-26 deposited with the CCDC.	2020-05-01 downloaded from the CCDC.
;
_cell_angle_alpha 90
_cell_angle_beta 90
_cell_angle_gamma 90
_cell_formula_units_Z 4
_cell_length_a 9.0005(2)
_cell_length_b 16.2512(3)
_cell_length_c 10.0290(2)
_cell_measurement_reflns_used 7135
_cell_measurement_temperature 123.00(13)
_cell_measurement_theta_max 66.8380
_cell_measurement_theta_min 5.1710
_cell_volume 1466.93(5)
_computing_cell_refinement 'CrysAlisPro 1.171.38.43d (Rigaku OD, 2015)'
_computing_data_collection 'CrysAlisPro 1.171.38.43d (Rigaku OD, 2015)'
_computing_data_reduction 'CrysAlisPro 1.171.38.43d (Rigaku OD, 2015)'
_computing_molecular_graphics 'Olex2 (Dolomanov et al., 2009)'
_computing_publication_material 'Olex2 (Dolomanov et al., 2009)'
_computing_structure_refinement 'ShelXL (Sheldrick, 2015)'
_computing_structure_solution 'ShelXT (Sheldrick, 2015)'
_diffrn_ambient_environment N~2~
_diffrn_ambient_temperature 123.00(13)
_diffrn_detector 'CCD plate'
_diffrn_detector_area_resol_mean 10.3389
_diffrn_detector_type Ruby
_diffrn_measured_fraction_theta_full 1.001
_diffrn_measured_fraction_theta_max 1.000
_diffrn_measurement_details
;
List of Runs (angles in degrees, time in seconds):

  # Type    Start    End  Width  t~exp~   \w     \q     \k     \f   Frames
#--------------------------------------------------------------------------
  1  \w    -29.00  65.00   1.00    1.00    --   41.46 -38.00 -30.00   94
  2  \w     13.00  39.00   1.00    3.00    --   92.50 -87.00 -34.66   26
  3  \w     38.00  64.00   1.00    3.00    --   92.50 -61.00 -30.00   26
  4  \w     75.00 104.00   1.00    3.00    --   92.50 -92.00  13.44   29
  5  \w     79.00 106.00   1.00    3.00    --   92.50 -92.00  45.03   27
  6  \w     80.00 107.00   1.00    3.00    --   92.50 -61.00 -30.00   27
  7  \w     73.00  99.00   1.00    3.00    --   92.50 -87.00 -34.66   26
  8  \w     70.00 115.00   1.00    3.00    --   92.50 -93.00 -92.19   45
  9  \w     96.00 130.00   1.00    3.00    --   92.50 -93.00-131.57   34
 10  \w     66.00 110.00   1.00    3.00    --   92.50 -61.00-150.00   44
 11  \w     56.00  82.00   1.00    3.00    --   92.50 -93.00-131.57   26
 12  \w     50.00  75.00   1.00    3.00    --   92.50 -77.00 -90.00   25
 13  \w     41.00  83.00   1.00    3.00    --   92.50 -95.00-150.00   42
 14  \w     40.00 117.00   1.00    3.00    --   92.50 -45.00-180.00   77
 15  \w     64.00 160.00   1.00    3.00    --   92.50  30.00-150.00   96
 16  \w    135.00 166.00   1.00    3.00    --   92.50  77.00-180.00   31
 17  \w    104.00 134.00   1.00    3.00    --   92.50  61.00 -90.00   30
 18  \w    102.00 128.00   1.00    3.00    --   92.50  77.00 -30.00   26
 19  \w     96.00 135.00   1.00    3.00    --   92.50  30.00 -90.00   39
 20  \w     65.00  91.00   1.00    3.00    --   92.50  77.00-180.00   26
 21  \w     24.00  97.00   1.00    1.00    --   41.46  38.00 -90.00   73
 22  \w     63.00  93.00   1.00    3.00    --   92.50  77.00 -30.00   30
 23  \w     83.00 161.00   1.00    3.00    --   92.50  77.00  90.00   78
 24  \w    117.00 144.00   1.00    3.00    --   92.50 126.00 150.00   27
 25  \w     94.00 138.00   1.00    3.00    --   92.50 -15.00  90.00   44
 26  \w     94.00 128.00   1.00    3.00    --   92.50 -92.00 135.19   34
 27  \w     61.00  93.00   1.00    3.00    --   92.50 -61.00  90.00   32
 28  \w     57.00  98.00   1.00    3.00    --   92.50 -45.00  60.00   41
 29  \w     19.00 111.00   1.00    1.00    --   41.46  38.00 150.00   92
 30  \w     20.00  65.00   1.00    3.00    --   92.50 -15.00  90.00   45
 31  \w     10.00 125.00   1.00    3.00    --   92.50 -89.00  90.57  115
 32  \w     20.00  84.00   1.00    3.00    --   92.50-126.00  60.00   64
 33  \w     12.00  37.00   1.00    3.00    --   92.50 -92.00  13.44   25
 34  \w     12.00  37.00   1.00    3.00    --   92.50 -95.00   0.00   25
 35  \w     16.00  41.00   1.00    3.00    --   92.50 -95.00-180.00   25
 36  \w    -98.00 -58.00   1.00    1.00    --  -41.46 126.00-120.00   40
;
_diffrn_measurement_device 'four-circle diffractometer'
_diffrn_measurement_device_type 'Xcalibur, Ruby, Gemini ultra'
_diffrn_measurement_method '\w scans'
_diffrn_orient_matrix_type 'CrysAlisPro convention (1999,Acta A55,543-557)'
_diffrn_orient_matrix_UB_11 -0.1554018000
_diffrn_orient_matrix_UB_12 -0.0122885000
_diffrn_orient_matrix_UB_13 -0.0391138000
_diffrn_orient_matrix_UB_21 0.0256729000
_diffrn_orient_matrix_UB_22 -0.1503666000
_diffrn_orient_matrix_UB_23 -0.0133060000
_diffrn_orient_matrix_UB_31 -0.0670385000
_diffrn_orient_matrix_UB_32 -0.0288921000
_diffrn_orient_matrix_UB_33 0.0853103000
_diffrn_radiation_monochromator mirror
_diffrn_radiation_probe x-ray
_diffrn_radiation_type CuK\a
_diffrn_radiation_wavelength 1.54184
_diffrn_reflns_av_R_equivalents 0.0374
_diffrn_reflns_av_unetI/netI 0.0253
_diffrn_reflns_Laue_measured_fraction_full 1.001
_diffrn_reflns_Laue_measured_fraction_max 1.000
_diffrn_reflns_limit_h_max 10
_diffrn_reflns_limit_h_min -10
_diffrn_reflns_limit_k_max 19
_diffrn_reflns_limit_k_min -18
_diffrn_reflns_limit_l_max 11
_diffrn_reflns_limit_l_min -11
_diffrn_reflns_number 15386
_diffrn_reflns_point_group_measured_fraction_full 0.998
_diffrn_reflns_point_group_measured_fraction_max 0.998
_diffrn_reflns_theta_full 66.836
_diffrn_reflns_theta_max 66.836
_diffrn_reflns_theta_min 5.182
_diffrn_source 'fine-focus sealed X-ray tube'
_diffrn_source_type 'Enhance Ultra (Cu) X-ray Source'
_diffrn_standards_number 0
_exptl_absorpt_coefficient_mu 24.557
_exptl_absorpt_correction_T_max 1.00000
_exptl_absorpt_correction_T_min 0.19116
_exptl_absorpt_correction_type multi-scan
_exptl_absorpt_process_details
;
CrysAlisPro 1.171.38.43d (Rigaku Oxford Diffraction, 2015)
Empirical absorption correction using spherical harmonics,
 implemented in SCALE3 ABSPACK scaling algorithm.
;
_exptl_crystal_colour 'clear whiteish colourless'
_exptl_crystal_colour_lustre clear
_exptl_crystal_colour_modifier whiteish
_exptl_crystal_colour_primary colourless
_exptl_crystal_density_diffrn 2.066
_exptl_crystal_description block
_exptl_crystal_F_000 856
_exptl_crystal_size_max 0.19
_exptl_crystal_size_mid 0.18
_exptl_crystal_size_min 0.14
_refine_diff_density_max 0.588
_refine_diff_density_min -0.795
_refine_diff_density_rms 0.123
_refine_ls_abs_structure_details
;
 Flack x determined using 1005 quotients [(I+)-(I-)]/[(I+)+(I-)]
 (Parsons, Flack and Wagner, Acta Cryst. B69 (2013) 249-259).
;
_refine_ls_abs_structure_Flack -0.034(8)
_refine_ls_extinction_method none
_refine_ls_goodness_of_fit_ref 1.044
_refine_ls_hydrogen_treatment constr
_refine_ls_matrix_type full
_refine_ls_number_parameters 165
_refine_ls_number_reflns 2595
_refine_ls_number_restraints 0
_refine_ls_restrained_S_all 1.044
_refine_ls_R_factor_all 0.0208
_refine_ls_R_factor_gt 0.0192
_refine_ls_shift/su_max 0.001
_refine_ls_shift/su_mean 0.000
_refine_ls_structure_factor_coef Fsqd
_refine_ls_weighting_details 'w=1/[\s^2^(Fo^2^)+(0.0286P)^2^] where P=(Fo^2^+2Fc^2^)/3'
_refine_ls_weighting_scheme calc
_refine_ls_wR_factor_gt 0.0454
_refine_ls_wR_factor_ref 0.0463
_reflns_Friedel_coverage 0.717
_reflns_Friedel_fraction_full 0.995
_reflns_Friedel_fraction_max 0.995
_reflns_number_gt 2470
_reflns_number_total 2595
_reflns_threshold_expression 'I > 2\s(I)'
_cod_data_source_file d0dt01226b2.cif
_cod_data_source_block bp2dm
_cod_depositor_comments 'Adding full bibliography for 7704289--7704292.cif.'
_cod_database_code 7704292
_shelx_shelxl_version_number 2016/6
_chemical_oxdiff_formula 'Bi1 P1 O2 C14 H16'
_shelx_space_group_comment
;
The symmetry employed for this shelxl refinement is uniquely defined
by the following loop, which should always be used as a source of
symmetry information in preference to the above space-group names.
They are only intended as comments.
;
_shelx_estimated_absorpt_t_max 0.130
_shelx_estimated_absorpt_t_min 0.089
_reflns_odcompleteness_completeness 99.35
_reflns_odcompleteness_iscentric 1
_reflns_odcompleteness_theta 66.97
_olex2_refinement_description
;
1. Fixed Uiso
 At 1.2 times of:
  All C(H) groups
 At 1.5 times of:
  All C(H,H,H) groups
2.a Aromatic/amide H refined with riding coordinates:
 C10(H10), C12(H12), C14(H14), C11(H11), C13(H13), C4(H4), C8(H8), C7(H7),
 C5(H5), C6(H6)
2.b Idealised Me refined as rotating group:
 C1'(H1'A,H1'B,H1'C), C2'(H2'A,H2'B,H2'C)
;
_olex2_submission_special_instructions 'No special instructions were received'
_oxdiff_exptl_absorpt_empirical_details
;
Empirical correction (ABSPACK) includes:
- Absorption correction using spherical harmonics
- Frame scaling
;
_oxdiff_exptl_absorpt_empirical_full_max 3.820
_oxdiff_exptl_absorpt_empirical_full_min 0.707

loop_
_space_group_symop_operation_xyz
'x, y, z'
'-x+1/2, -y, z+1/2'
'-x, y+1/2, -z+1/2'
'x+1/2, -y+1/2, -z'

loop_
_atom_site_label
_atom_site_type_symbol
_atom_site_fract_x
_atom_site_fract_y
_atom_site_fract_z
_atom_site_U_iso_or_equiv
_atom_site_adp_type
_atom_site_occupancy
_atom_site_site_symmetry_order
_atom_site_calc_flag
_atom_site_refinement_flags_posn
_atom_site_refinement_flags_adp
_atom_site_refinement_flags_occupancy
_atom_site_disorder_assembly
_atom_site_disorder_group
Bi1' Bi 0.62053(2) 0.24876(2) 0.53293(2) 0.01604(9) Uani 1 1 d . . . . .
P1' P 0.36120(15) 0.40031(8) 0.63747(13) 0.0133(3) Uani 1 1 d . . . . .
C9 C 0.4522(6) 0.1558(3) 0.6078(7) 0.0144(12) Uani 1 1 d . . . . .
C10 C 0.3771(6) 0.1711(3) 0.7258(6) 0.0185(12) Uani 1 1 d . . . . .
H10 H 0.401147 0.217144 0.776358 0.022 Uiso 1 1 calc R . . . .
O2' O 0.2480(5) 0.3691(3) 0.5402(5) 0.0276(11) Uani 1 1 d . . . . .
O1' O 0.4940(5) 0.3451(2) 0.6624(5) 0.0210(10) Uani 1 1 d . . . . .
C12 C 0.2329(7) 0.0483(4) 0.6950(8) 0.0267(15) Uani 1 1 d . . . . .
H12 H 0.158859 0.012436 0.723314 0.032 Uiso 1 1 calc R . . . .
C14 C 0.4214(7) 0.0851(4) 0.5340(7) 0.0228(13) Uani 1 1 d . . . . .
H14 H 0.474031 0.073323 0.456439 0.027 Uiso 1 1 calc R . . . .
C1' C 0.2735(8) 0.4192(4) 0.7932(8) 0.0294(16) Uani 1 1 d . . . . .
H1'A H 0.188361 0.453827 0.779879 0.044 Uiso 1 1 calc GR . . . .
H1'B H 0.342154 0.446003 0.852152 0.044 Uiso 1 1 calc GR . . . .
H1'C H 0.242464 0.367907 0.831769 0.044 Uiso 1 1 calc GR . . . .
C11 C 0.2662(6) 0.1181(4) 0.7690(7) 0.0208(14) Uani 1 1 d . . . . .
H11 H 0.214440 0.129354 0.847187 0.025 Uiso 1 1 calc R . . . .
C2' C 0.4258(7) 0.4975(4) 0.5798(7) 0.0218(14) Uani 1 1 d . . . . .
H2'A H 0.474622 0.490678 0.495357 0.033 Uiso 1 1 calc GR . . . .
H2'B H 0.494620 0.520024 0.643176 0.033 Uiso 1 1 calc GR . . . .
H2'C H 0.343116 0.534284 0.569603 0.033 Uiso 1 1 calc GR . . . .
C13 C 0.3104(7) 0.0325(4) 0.5790(8) 0.0295(16) Uani 1 1 d . . . . .
H13 H 0.287771 -0.014326 0.529806 0.035 Uiso 1 1 calc R . . . .
C3 C 0.7657(5) 0.2386(4) 0.7169(6) 0.0155(12) Uani 1 1 d . . . . .
C4 C 0.8059(7) 0.3092(4) 0.7843(8) 0.0242(16) Uani 1 1 d . . . . .
H4 H 0.772786 0.360431 0.755441 0.029 Uiso 1 1 calc R . . . .
C8 C 0.8142(7) 0.1628(4) 0.7588(7) 0.0197(15) Uani 1 1 d . . . . .
H8 H 0.787335 0.115536 0.712368 0.024 Uiso 1 1 calc R . . . .
C7 C 0.9039(7) 0.1572(4) 0.8715(7) 0.0259(14) Uani 1 1 d . . . . .
H7 H 0.935572 0.105850 0.901065 0.031 Uiso 1 1 calc R . . . .
C5 C 0.8964(8) 0.3027(4) 0.8960(8) 0.0317(16) Uani 1 1 d . . . . .
H5 H 0.923819 0.349947 0.942054 0.038 Uiso 1 1 calc R . . . .
C6 C 0.9463(7) 0.2269(5) 0.9395(8) 0.0318(19) Uani 1 1 d . . . . .
H6 H 1.007781 0.223072 1.013833 0.038 Uiso 1 1 calc R . . . .

loop_
_atom_site_aniso_label
_atom_site_aniso_U_11
_atom_site_aniso_U_22
_atom_site_aniso_U_33
_atom_site_aniso_U_23
_atom_site_aniso_U_13
_atom_site_aniso_U_12
Bi1' 0.01815(13) 0.01504(13) 0.01493(12) 0.00316(17) 0.00311(7) 0.00252(13)
P1' 0.0165(6) 0.0116(6) 0.0118(6) -0.0036(5) -0.0002(6) 0.0003(5)
C9 0.013(3) 0.013(3) 0.017(3) 0.004(3) -0.003(2) 0.002(2)
C10 0.024(3) 0.016(3) 0.015(3) 0.003(2) -0.006(3) 0.004(2)
O2' 0.028(2) 0.027(3) 0.029(3) -0.008(2) -0.011(2) -0.0093(18)
O1' 0.022(2) 0.014(2) 0.027(3) -0.0051(19) 0.005(2) 0.0075(17)
C12 0.023(3) 0.022(3) 0.035(4) 0.008(3) -0.003(3) -0.005(3)
C14 0.022(3) 0.025(4) 0.021(3) -0.005(3) 0.002(3) 0.000(3)
C1' 0.038(4) 0.029(4) 0.021(4) -0.001(3) 0.005(3) 0.009(3)
C11 0.021(3) 0.020(3) 0.021(4) 0.008(3) 0.001(3) 0.005(2)
C2' 0.024(3) 0.017(3) 0.025(4) 0.004(3) -0.003(3) -0.003(2)
C13 0.030(3) 0.018(3) 0.041(4) -0.005(3) -0.002(3) -0.008(3)
C3 0.014(2) 0.018(3) 0.014(3) -0.002(3) 0.0015(19) -0.001(2)
C4 0.026(3) 0.019(3) 0.027(4) -0.008(3) 0.003(3) -0.002(3)
C8 0.025(3) 0.016(3) 0.019(4) 0.001(3) 0.000(3) 0.003(2)
C7 0.025(3) 0.031(4) 0.022(3) 0.004(3) 0.003(3) 0.006(3)
C5 0.029(3) 0.037(4) 0.029(4) -0.017(3) 0.000(4) -0.006(3)
C6 0.022(3) 0.053(5) 0.020(4) -0.005(3) -0.003(3) 0.001(3)

loop_
_atom_type_symbol
_atom_type_description
_atom_type_scat_dispersion_real
_atom_type_scat_dispersion_imag
_atom_type_scat_source
C C 0.0181 0.0091 'International Tables Vol C Tables 4.2.6.8 and 6.1.1.4'
H H 0.0000 0.0000 'International Tables Vol C Tables 4.2.6.8 and 6.1.1.4'
Bi Bi -4.0111 8.9310 'International Tables Vol C Tables 4.2.6.8 and 6.1.1.4'
O O 0.0492 0.0322 'International Tables Vol C Tables 4.2.6.8 and 6.1.1.4'
P P 0.2955 0.4335 'International Tables Vol C Tables 4.2.6.8 and 6.1.1.4'

loop_
_geom_angle_atom_site_label_1
_geom_angle_atom_site_label_2
_geom_angle_atom_site_label_3
_geom_angle
_geom_angle_site_symmetry_1
_geom_angle_site_symmetry_3
_geom_angle_publ_flag
C9 Bi1' O2' 83.51(18) . 4_556 ?
C9 Bi1' O1' 86.34(18) . . ?
O1' Bi1' O2' 163.68(18) . 4_556 ?
C3 Bi1' C9 93.8(2) . . ?
C3 Bi1' O2' 85.01(19) . 4_556 ?
C3 Bi1' O1' 82.96(19) . . ?
O2' P1' O1' 116.3(3) . . ?
O2' P1' C1' 109.2(3) . . ?
O2' P1' C2' 108.1(3) . . ?
O1' P1' C1' 107.9(3) . . ?
O1' P1' C2' 108.8(3) . . ?
C1' P1' C2' 106.1(3) . . ?
C10 C9 Bi1' 119.4(4) . . ?
C10 C9 C14 120.2(6) . . ?
C14 C9 Bi1' 120.4(5) . . ?
C9 C10 H10 119.7 . . ?
C9 C10 C11 120.5(6) . . ?
C11 C10 H10 119.7 . . ?
P1' O2' Bi1' 144.2(3) . 4_456 ?
P1' O1' Bi1' 133.7(3) . . ?
C11 C12 H12 120.2 . . ?
C13 C12 H12 120.2 . . ?
C13 C12 C11 119.6(6) . . ?
C9 C14 H14 120.8 . . ?
C13 C14 C9 118.4(6) . . ?
C13 C14 H14 120.8 . . ?
P1' C1' H1'A 109.5 . . ?
P1' C1' H1'B 109.5 . . ?
P1' C1' H1'C 109.5 . . ?
H1'A C1' H1'B 109.5 . . ?
H1'A C1' H1'C 109.5 . . ?
H1'B C1' H1'C 109.5 . . ?
C10 C11 C12 119.7(6) . . ?
C10 C11 H11 120.2 . . ?
C12 C11 H11 120.2 . . ?
P1' C2' H2'A 109.5 . . ?
P1' C2' H2'B 109.5 . . ?
P1' C2' H2'C 109.5 . . ?
H2'A C2' H2'B 109.5 . . ?
H2'A C2' H2'C 109.5 . . ?
H2'B C2' H2'C 109.5 . . ?
C12 C13 C14 121.5(7) . . ?
C12 C13 H13 119.2 . . ?
C14 C13 H13 119.2 . . ?
C4 C3 Bi1' 119.3(5) . . ?
C8 C3 Bi1' 119.9(5) . . ?
C8 C3 C4 120.9(6) . . ?
C3 C4 H4 120.5 . . ?
C3 C4 C5 119.0(6) . . ?
C5 C4 H4 120.5 . . ?
C3 C8 H8 120.3 . . ?
C3 C8 C7 119.5(6) . . ?
C7 C8 H8 120.3 . . ?
C8 C7 H7 119.7 . . ?
C6 C7 C8 120.6(6) . . ?
C6 C7 H7 119.7 . . ?
C4 C5 H5 119.5 . . ?
C6 C5 C4 121.0(6) . . ?
C6 C5 H5 119.5 . . ?
C7 C6 C5 119.1(6) . . ?
C7 C6 H6 120.4 . . ?
C5 C6 H6 120.4 . . ?

loop_
_geom_bond_atom_site_label_1
_geom_bond_atom_site_label_2
_geom_bond_distance
_geom_bond_site_symmetry_2
_geom_bond_publ_flag
Bi1' C9 2.267(6) . ?
Bi1' O2' 2.350(4) 4_556 ?
Bi1' O1' 2.331(4) . ?
Bi1' C3 2.267(6) . ?
P1' O2' 1.499(5) . ?
P1' O1' 1.515(4) . ?
P1' C1' 1.777(7) . ?
P1' C2' 1.780(6) . ?
C9 C10 1.385(9) . ?
C9 C14 1.396(9) . ?
C10 H10 0.9300 . ?
C10 C11 1.387(9) . ?
C12 H12 0.9300 . ?
C12 C11 1.389(10) . ?
C12 C13 1.380(11) . ?
C14 H14 0.9300 . ?
C14 C13 1.390(9) . ?
C1' H1'A 0.9600 . ?
C1' H1'B 0.9600 . ?
C1' H1'C 0.9600 . ?
C11 H11 0.9300 . ?
C2' H2'A 0.9600 . ?
C2' H2'B 0.9600 . ?
C2' H2'C 0.9600 . ?
C13 H13 0.9300 . ?
C3 C4 1.381(9) . ?
C3 C8 1.373(9) . ?
C4 H4 0.9300 . ?
C4 C5 1.389(11) . ?
C8 H8 0.9300 . ?
C8 C7 1.391(10) . ?
C7 H7 0.9300 . ?
C7 C6 1.377(10) . ?
C5 H5 0.9300 . ?
C5 C6 1.381(11) . ?
C6 H6 0.9300 . ?
